data_4502836
loop_
_publ_author_name
'Ormond-Prout, Johnathan E.'
'Smart, Paul'
'Brammer, Lee'

_publ_section_title
;
 Cyanometallates as Halogen Bond Acceptors
;
_journal_issue 1
_journal_name_full 'Crystal Growth &amp; Design'
_journal_page_first 205
_journal_paper_doi 10.1021/cg200942u
_journal_volume 12
_journal_year 2012
_chemical_absolute_configuration ad
_chemical_formula_moiety '3(C6 H7 I N), C6 Co N6'
_chemical_formula_sum 'C24 H21 Co I3 N9'
_chemical_formula_weight 875.13
_chemical_name_systematic
;
 ? 
;
_space_group_crystal_system monoclinic
_space_group_IT_number 9
_space_group_name_Hall 'C -2yc'
_space_group_name_H-M_alt 'C 1 c 1'
_symmetry_space_group_name_Hall 'C -2yc'
_symmetry_space_group_name_H-M 'C 1 c 1'
_atom_sites_solution_hydrogens geom
_atom_sites_solution_primary direct
_atom_sites_solution_secondary difmap
_audit_creation_date 2011-10-14
_audit_creation_method
;
  Olex2 1.1
  (compiled 2011.09.07 svn.r1971, GUI svn.r3853)
;
_cell_angle_alpha 90.00
_cell_angle_beta 100.068(12)
_cell_angle_gamma 90.00
_cell_formula_units_Z 4
_cell_length_a 18.929(4)
_cell_length_b 10.141(2)
_cell_length_c 15.118(3)
_cell_measurement_reflns_used 1034
_cell_measurement_temperature 100(2)
_cell_measurement_theta_max 21.98
_cell_measurement_theta_min 2.56
_cell_volume 2857.3(10)
_computing_data_reduction 'SAINT v7.34A (Bruker, 200?)'
_computing_molecular_graphics
;
O. V. Dolomanov, L. J. Bourhis, R. J. Gildea, J. A. K. Howard and H. Puschmann,
OLEX2: a complete structure solution, refinement and analysis program.
J. Appl. Cryst. (2009). 42, 339-341.
;
_computing_publication_material
;
O. V. Dolomanov, L. J. Bourhis, R. J. Gildea, J. A. K. Howard and H. Puschmann,
OLEX2: a complete structure solution, refinement and analysis program.
J. Appl. Cryst. (2009). 42, 339-341.
;
_computing_structure_refinement
;
XL, G.M. Sheldrick, Acta Cryst.
(2008). A64, 112-122
;
_computing_structure_solution 'SHELXS-97 (Sheldrick, 2008)'
_diffrn_ambient_temperature 100.15
_diffrn_measured_fraction_theta_full 0.969
_diffrn_measured_fraction_theta_max 0.969
_diffrn_measurement_device_type 'Bruker APEX-II CCD'
_diffrn_measurement_method '\f and \w scans'
_diffrn_radiation_monochromator graphite
_diffrn_radiation_type MoK\a
_diffrn_radiation_wavelength 0.71073
_diffrn_reflns_av_R_equivalents 0.0000
_diffrn_reflns_av_unetI/netI 0.1164
_diffrn_reflns_limit_h_max 23
_diffrn_reflns_limit_h_min -22
_diffrn_reflns_limit_k_max 12
_diffrn_reflns_limit_k_min -12
_diffrn_reflns_limit_l_max 18
_diffrn_reflns_limit_l_min -18
_diffrn_reflns_number 5248
_diffrn_reflns_theta_full 26.65
_diffrn_reflns_theta_max 26.65
_diffrn_reflns_theta_min 2.19
_diffrn_source 'fine-focus sealed tube'
_diffrn_source_current 30.0
_diffrn_source_power 1.5
_diffrn_source_voltage 50.0
_diffrn_standards_number 0
_exptl_absorpt_coefficient_mu 3.873
_exptl_absorpt_correction_T_max 0.745373
_exptl_absorpt_correction_T_min 0.504607
_exptl_absorpt_correction_type multi-scan
_exptl_crystal_colour 'clear colourless'
_exptl_crystal_colour_lustre clear
_exptl_crystal_colour_primary colourless
_exptl_crystal_density_diffrn 2.034
_exptl_crystal_density_method 'not measured'
_exptl_crystal_description block
_exptl_crystal_F_000 1656
_exptl_crystal_size_max 0.16
_exptl_crystal_size_mid 0.12
_exptl_crystal_size_min 0.07
_refine_diff_density_max 1.673
_refine_diff_density_min -1.502
_refine_diff_density_rms 0.238
_refine_ls_abs_structure_details 'Flack H D (1983), Acta Cryst. A39, 876-881'
_refine_ls_abs_structure_Flack 0.50(6)
_refine_ls_extinction_method none
_refine_ls_goodness_of_fit_ref 1.063
_refine_ls_hydrogen_treatment constr
_refine_ls_matrix_type full
_refine_ls_number_parameters 301
_refine_ls_number_reflns 5248
_refine_ls_number_restraints 50
_refine_ls_restrained_S_all 1.058
_refine_ls_R_factor_all 0.0953
_refine_ls_R_factor_gt 0.0654
_refine_ls_shift/su_max 0.000
_refine_ls_shift/su_mean 0.000
_refine_ls_structure_factor_coef Fsqd
_refine_ls_weighting_details 'calc w=1/[\s^2^(Fo^2^)+(0.0807P)^2^+0.0000P] where P=(Fo^2^+2Fc^2^)/3'
_refine_ls_weighting_scheme calc
_refine_ls_wR_factor_gt 0.1508
_refine_ls_wR_factor_ref 0.1660
_reflns_number_gt 3985
_reflns_number_total 5248
_reflns_threshold_expression >2sigma(I)
_cod_data_source_file cg200942u_si_002.cif
_cod_data_source_block ilb1581_finalhkl4
_cod_original_cell_volume 2857.3(11)
_cod_database_code 4502836

loop_
_space_group_symop_id
_space_group_symop_operation_xyz
1 'x, y, z'
2 'x, -y, z+1/2'
3 'x+1/2, y+1/2, z'
4 'x+1/2, -y+1/2, z+1/2'

loop_
_atom_site_label
_atom_site_type_symbol
_atom_site_fract_x
_atom_site_fract_y
_atom_site_fract_z
_atom_site_U_iso_or_equiv
_atom_site_adp_type
_atom_site_occupancy
_atom_site_symmetry_multiplicity
_atom_site_calc_flag
_atom_site_refinement_flags
I21 I 0.31659(7) 0.51116(9) -0.28095(7) 0.0264(3) Uani 1 1 d .
I31 I 0.10461(5) 0.15620(9) 0.23672(6) 0.0273(3) Uani 1 1 d .
I41 I 0.32693(5) 0.13927(10) 0.35392(6) 0.0261(3) Uani 1 1 d .
Co11 Co 0.46788(13) 0.2354(2) 0.05337(14) 0.0210(5) Uani 1 1 d .
N11 N 0.5643(9) 0.3218(13) -0.0814(9) 0.031(2) Uani 1 1 d .
N12 N 0.3418(8) 0.2166(13) -0.1021(8) 0.025(2) Uani 1 1 d .
N13 N 0.3697(10) 0.1332(13) 0.1770(10) 0.031(2) Uani 1 1 d .
N14 N 0.5934(8) 0.2673(13) 0.2099(8) 0.025(2) Uani 1 1 d .
N15 N 0.4155(8) 0.5185(14) 0.0793(10) 0.031(2) Uani 1 1 d .
N16 N 0.5203(8) -0.0466(14) 0.0391(9) 0.031(2) Uani 1 1 d .
N21 N 0.1302(7) 0.4991(13) -0.1510(9) 0.028(3) Uani 1 1 d .
N31 N 0.0715(8) 0.1445(11) -0.0515(9) 0.022(3) Uani 1 1 d .
N41 N 0.3483(9) 0.1706(13) 0.6412(10) 0.029(3) Uani 1 1 d U
C11 C 0.5289(9) 0.2941(14) -0.0282(11) 0.023(2) Uani 1 1 d .
C12 C 0.3888(9) 0.2192(14) -0.0440(10) 0.020(2) Uani 1 1 d .
C13 C 0.4076(9) 0.1726(14) 0.1315(11) 0.023(2) Uani 1 1 d .
C14 C 0.5461(9) 0.2548(13) 0.1533(10) 0.020(2) Uani 1 1 d .
C15 C 0.4361(9) 0.4077(15) 0.0694(10) 0.023(2) Uani 1 1 d .
C16 C 0.5001(9) 0.0565(15) 0.0430(10) 0.023(2) Uani 1 1 d .
C21 C 0.0527(9) 0.4941(14) -0.1806(11) 0.029(4) Uani 1 1 d .
H21A H 0.0328 0.4201 -0.1513 0.044 Uiso 1 1 calc R
H21B H 0.0420 0.4820 -0.2459 0.044 Uiso 1 1 calc R
H21C H 0.0312 0.5767 -0.1646 0.044 Uiso 1 1 calc R
C22 C 0.1758(10) 0.4998(14) -0.2142(9) 0.026(4) Uani 1 1 d .
H22 H 0.1562 0.4963 -0.2765 0.031 Uiso 1 1 calc R
C23 C 0.2483(9) 0.5054(14) -0.1868(11) 0.023(3) Uani 1 1 d .
C24 C 0.2779(11) 0.5133(16) -0.0983(11) 0.032(4) Uani 1 1 d .
H24 H 0.3284 0.5176 -0.0788 0.039 Uiso 1 1 calc R
C25 C 0.2277(10) 0.5147(16) -0.0343(11) 0.030(4) Uani 1 1 d .
H25 H 0.2458 0.5197 0.0283 0.036 Uiso 1 1 calc R
C26 C 0.1580(10) 0.5092(15) -0.0627(12) 0.031(4) Uani 1 1 d .
H26 H 0.1266 0.5124 -0.0202 0.037 Uiso 1 1 calc R
C31 C 0.0072(10) 0.1283(18) -0.1204(12) 0.033(4) Uani 1 1 d .
H31A H -0.0260 0.0672 -0.0987 0.049 Uiso 1 1 calc R
H31B H 0.0210 0.0927 -0.1753 0.049 Uiso 1 1 calc R
H31C H -0.0162 0.2140 -0.1335 0.049 Uiso 1 1 calc R
C32 C 0.0645(11) 0.1446(13) 0.0378(10) 0.024(4) Uani 1 1 d .
H32 H 0.0181 0.1368 0.0530 0.029 Uiso 1 1 calc R
C33 C 0.1220(11) 0.1556(16) 0.1039(12) 0.034(5) Uani 1 1 d .
C34 C 0.1897(11) 0.1759(17) 0.0799(13) 0.034(5) Uani 1 1 d .
H34 H 0.2307 0.1906 0.1250 0.041 Uiso 1 1 calc R
C35 C 0.1961(12) 0.1744(17) -0.0087(14) 0.035(5) Uani 1 1 d .
H35 H 0.2421 0.1841 -0.0249 0.043 Uiso 1 1 calc R
C36 C 0.1357(8) 0.1587(14) -0.0758(11) 0.020(4) Uani 1 1 d .
H36 H 0.1401 0.1582 -0.1374 0.024 Uiso 1 1 calc R
C41 C 0.4099(11) 0.1793(18) 0.7130(12) 0.036(5) Uani 1 1 d .
H41A H 0.4467 0.1164 0.7018 0.055 Uiso 1 1 calc R
H41B H 0.3952 0.1583 0.7704 0.055 Uiso 1 1 calc R
H41C H 0.4295 0.2689 0.7154 0.055 Uiso 1 1 calc R
C42 C 0.3604(10) 0.1628(14) 0.5538(11) 0.025(3) Uani 1 1 d U
H42 H 0.4079 0.1655 0.5416 0.030 Uiso 1 1 calc R
C43 C 0.3027(9) 0.1510(13) 0.4845(12) 0.022(3) Uani 1 1 d U
C44 C 0.2339(10) 0.1479(14) 0.5018(13) 0.024(3) Uani 1 1 d U
H44 H 0.1940 0.1370 0.4547 0.029 Uiso 1 1 calc R
C45 C 0.2244(11) 0.1613(15) 0.5921(13) 0.031(4) Uani 1 1 d U
H45 H 0.1775 0.1679 0.6061 0.037 Uiso 1 1 calc R
C46 C 0.2816(11) 0.1648(16) 0.6574(13) 0.032(4) Uani 1 1 d U
H46 H 0.2744 0.1630 0.7180 0.038 Uiso 1 1 calc R

loop_
_atom_site_aniso_label
_atom_site_aniso_U_11
_atom_site_aniso_U_22
_atom_site_aniso_U_33
_atom_site_aniso_U_23
_atom_site_aniso_U_13
_atom_site_aniso_U_12
I21 0.0337(6) 0.0218(5) 0.0243(5) -0.0015(4) 0.0070(4) -0.0018(4)
I31 0.0314(7) 0.0251(6) 0.0255(6) -0.0009(4) 0.0049(5) 0.0002(4)
I41 0.0315(7) 0.0232(5) 0.0240(6) 0.0033(4) 0.0059(5) 0.0012(4)
Co11 0.0258(12) 0.0173(10) 0.0207(10) 0.0001(8) 0.0062(9) -0.0001(8)
N11 0.045(6) 0.028(5) 0.021(5) 0.000(4) 0.005(4) -0.004(5)
N12 0.032(5) 0.025(5) 0.020(5) -0.002(4) 0.007(4) -0.002(4)
N13 0.045(6) 0.028(5) 0.021(5) 0.000(4) 0.005(4) -0.004(5)
N14 0.032(5) 0.025(5) 0.020(5) -0.002(4) 0.007(4) -0.002(4)
N15 0.029(6) 0.026(6) 0.041(6) -0.003(4) 0.012(5) 0.005(4)
N16 0.029(6) 0.026(6) 0.041(6) -0.003(4) 0.012(5) 0.005(4)
N21 0.024(9) 0.028(8) 0.033(8) 0.002(6) 0.006(6) -0.008(6)
N31 0.028(9) 0.016(7) 0.023(7) 0.005(5) 0.003(6) 0.008(5)
N41 0.040(8) 0.020(7) 0.030(6) -0.003(6) 0.013(6) -0.001(6)
C11 0.025(6) 0.016(5) 0.024(6) -0.001(4) -0.006(5) 0.006(4)
C12 0.026(6) 0.017(5) 0.017(5) 0.003(4) 0.008(5) -0.005(4)
C13 0.025(6) 0.016(5) 0.024(6) -0.001(4) -0.006(5) 0.006(4)
C14 0.026(6) 0.017(5) 0.017(5) 0.003(4) 0.008(5) -0.005(4)
C15 0.032(7) 0.021(6) 0.021(6) 0.001(4) 0.016(5) -0.008(5)
C16 0.032(7) 0.021(6) 0.021(6) 0.001(4) 0.016(5) -0.008(5)
C21 0.035(11) 0.022(9) 0.025(9) -0.015(7) -0.009(8) -0.010(7)
C22 0.052(13) 0.017(8) 0.006(7) 0.004(6) -0.001(7) -0.004(7)
C23 0.017(9) 0.014(8) 0.036(9) -0.001(7) 0.002(7) 0.000(6)
C24 0.033(11) 0.040(11) 0.025(9) -0.002(7) 0.007(8) 0.000(8)
C25 0.042(13) 0.030(10) 0.019(8) 0.017(6) 0.006(8) -0.002(7)
C26 0.033(12) 0.022(9) 0.041(10) 0.014(7) 0.015(9) 0.001(7)
C31 0.036(12) 0.036(11) 0.027(10) 0.004(7) 0.006(8) -0.005(8)
C32 0.050(12) 0.010(7) 0.013(8) 0.000(5) 0.009(8) 0.004(6)
C33 0.046(14) 0.034(10) 0.026(10) 0.021(7) 0.018(10) 0.000(8)
C34 0.038(12) 0.025(9) 0.039(11) 0.011(8) 0.004(9) -0.002(7)
C35 0.046(14) 0.025(9) 0.038(11) -0.001(8) 0.016(10) 0.000(8)
C36 0.009(9) 0.027(9) 0.025(8) 0.009(6) 0.005(7) 0.010(6)
C41 0.052(14) 0.033(10) 0.022(9) -0.003(7) 0.002(9) 0.002(9)
C42 0.021(7) 0.025(8) 0.030(7) 0.010(7) 0.007(6) 0.009(6)
C43 0.017(8) 0.012(7) 0.038(8) 0.001(6) 0.005(6) 0.006(5)
C44 0.015(7) 0.019(8) 0.037(7) 0.006(6) 0.004(6) 0.010(6)
C45 0.033(8) 0.020(8) 0.044(9) -0.003(7) 0.017(6) 0.018(7)
C46 0.036(9) 0.027(9) 0.036(8) 0.005(7) 0.018(6) 0.016(7)

loop_
_atom_type_symbol
_atom_type_description
_atom_type_scat_dispersion_real
_atom_type_scat_dispersion_imag
_atom_type_scat_source
C C 0.0033 0.0016 'International Tables Vol C Tables 4.2.6.8 and 6.1.1.4'
H H 0.0000 0.0000 'International Tables Vol C Tables 4.2.6.8 and 6.1.1.4'
N N 0.0061 0.0033 'International Tables Vol C Tables 4.2.6.8 and 6.1.1.4'
I I -0.4742 1.8119 'International Tables Vol C Tables 4.2.6.8 and 6.1.1.4'
Co Co 0.3494 0.9721 'International Tables Vol C Tables 4.2.6.8 and 6.1.1.4'

loop_
_geom_angle_atom_site_label_1
_geom_angle_atom_site_label_2
_geom_angle_atom_site_label_3
_geom_angle
C11 Co11 C14 90.4(6)
C11 Co11 C16 90.3(6)
C12 Co11 C11 90.6(6)
C12 Co11 C14 178.4(7)
C12 Co11 C16 94.1(7)
C13 Co11 C11 178.2(7)
C13 Co11 C12 88.6(7)
C13 Co11 C14 90.5(6)
C13 Co11 C16 88.1(6)
C15 Co11 C11 92.1(6)
C15 Co11 C12 87.4(7)
C15 Co11 C13 89.5(6)
C15 Co11 C14 91.3(6)
C15 Co11 C16 177.2(6)
C16 Co11 C14 87.1(6)
C22 N21 C21 119.9(13)
C26 N21 C21 120.2(15)
C26 N21 C22 119.8(15)
C32 N31 C31 119.2(15)
C36 N31 C31 119.8(14)
C36 N31 C32 121.0(15)
C42 N41 C41 118.3(16)
C46 N41 C41 122.0(16)
C46 N41 C42 119.6(17)
N11 C11 Co11 175.1(14)
N12 C12 Co11 176.4(14)
N13 C13 Co11 178.1(15)
N14 C14 Co11 177.7(13)
N15 C15 Co11 179.7(18)
N16 C16 Co11 177.9(16)
C23 C22 N21 120.1(13)
C22 C23 I21 120.4(11)
C24 C23 I21 118.2(13)
C24 C23 C22 121.4(15)
C23 C24 C25 116.4(17)
C26 C25 C24 120.8(16)
C25 C26 N21 121.4(17)
C33 C32 N31 121.6(17)
C32 C33 I31 118.1(14)
C32 C33 C34 118.3(17)
C34 C33 I31 123.4(15)
C35 C34 C33 119.4(19)
C34 C35 C36 120.7(18)
N31 C36 C35 118.7(16)
C43 C42 N41 119.4(18)
C42 C43 I41 116.4(13)
C44 C43 I41 123.1(14)
C44 C43 C42 120.5(18)
C43 C44 C45 117.9(18)
C46 C45 C44 119.5(18)
N41 C46 C45 122.7(19)

loop_
_geom_bond_atom_site_label_1
_geom_bond_atom_site_label_2
_geom_bond_distance
I21 C23 2.084(16)
I31 C33 2.091(18)
I41 C43 2.106(18)
Co11 C11 1.925(17)
Co11 C12 1.915(16)
Co11 C13 1.890(18)
Co11 C14 1.932(16)
Co11 C15 1.876(16)
Co11 C16 1.930(16)
N11 C11 1.17(2)
N12 C12 1.135(19)
N13 C13 1.15(2)
N14 C14 1.131(18)
N15 C15 1.21(2)
N16 C16 1.12(2)
N21 C21 1.46(2)
N21 C22 1.39(2)
N21 C26 1.35(2)
N31 C31 1.47(2)
N31 C32 1.38(2)
N31 C36 1.34(2)
N41 C41 1.45(2)
N41 C42 1.38(2)
N41 C46 1.33(2)
C22 C23 1.36(2)
C23 C24 1.36(2)
C24 C25 1.47(3)
C25 C26 1.31(2)
C32 C33 1.35(3)
C33 C34 1.41(3)
C34 C35 1.37(3)
C35 C36 1.40(3)
C42 C43 1.38(3)
C43 C44 1.37(2)
C44 C45 1.41(3)
C45 C46 1.33(3)
